data_2217558
loop_
_publ_author_name
'Zhang, Xiao'
'Xia, Wujiong'
'Xu, Xianzhu'
'Yi, ZhiHui'
'Yang, Chao'

_publ_section_title Poly[bis(2,2'-bipyridine-\k^2^<i>N</i>,<i>N</i>')deca-\m-oxido-dioxidodicopper(II)tetravanadium(V)]
_journal_coeditor_code HY2113
_journal_issue 2
_journal_name_full 'Acta Crystallographica Section E'
_journal_page_first m287
_journal_page_last m288
_journal_paper_doi 10.1107/S1600536807067979
_journal_volume 64
_journal_year 2008
_chemical_formula_iupac '[Cu2 V4 O12 (C10 H8 N2)2]'
_chemical_formula_moiety 'C10 H8 Cu N2 O6 V2'
_chemical_formula_sum 'C10 H8 Cu N2 O6 V2'
_chemical_formula_weight 417.60
_chemical_name_systematic
;
poly[bis(2,2'-bipyridine-\k^2^N,N')deca-\m-oxido-
dioxidodicopper(II)tetravanadium(V)],
;
_space_group_IT_number 2
_symmetry_cell_setting triclinic
_symmetry_space_group_name_Hall '-P 1'
_symmetry_space_group_name_H-M 'P -1'
_atom_sites_solution_hydrogens geom
_atom_sites_solution_primary direct
_atom_sites_solution_secondary difmap
_audit_creation_method SHELXL-97
_cell_angle_alpha 72.332(3)
_cell_angle_beta 84.562(3)
_cell_angle_gamma 77.878(3)
_cell_formula_units_Z 2
_cell_length_a 8.1019(4)
_cell_length_b 8.3122(5)
_cell_length_c 10.3501(4)
_cell_measurement_reflns_used 3811
_cell_measurement_temperature 298(2)
_cell_measurement_theta_max 28.25
_cell_measurement_theta_min 2.07
_cell_volume 648.98(6)
_computing_cell_refinement 'SAINT (Bruker, 2002)'
_computing_data_collection 'SMART (Bruker, 2002)'
_computing_data_reduction 'SAINT (Bruker, 2002)'
_computing_molecular_graphics 'DIAMOND (Brandenburg, 1999)'
_computing_publication_material 'SHELXL97 (Sheldrick, 1997)'
_computing_structure_refinement 'SHELXL97 (Sheldrick, 1997)'
_computing_structure_solution 'SHELXS97 (Sheldrick, 1997)'
_diffrn_ambient_temperature 298(2)
_diffrn_measured_fraction_theta_full 0.972
_diffrn_measured_fraction_theta_max 0.972
_diffrn_measurement_device_type 'Bruker SMART APEX CCD'
_diffrn_measurement_method '\f and \w'
_diffrn_radiation_monochromator graphite
_diffrn_radiation_source 'fine-focus sealed tube'
_diffrn_radiation_type MoK\a
_diffrn_radiation_wavelength 0.71073
_diffrn_reflns_av_R_equivalents 0.0548
_diffrn_reflns_av_sigmaI/netI 0.0577
_diffrn_reflns_limit_h_max 9
_diffrn_reflns_limit_h_min -10
_diffrn_reflns_limit_k_max 7
_diffrn_reflns_limit_k_min -10
_diffrn_reflns_limit_l_max 12
_diffrn_reflns_limit_l_min -13
_diffrn_reflns_number 4603
_diffrn_reflns_theta_full 28.25
_diffrn_reflns_theta_max 28.25
_diffrn_reflns_theta_min 2.07
_exptl_absorpt_coefficient_mu 3.061
_exptl_absorpt_correction_T_max 0.469
_exptl_absorpt_correction_T_min 0.379
_exptl_absorpt_correction_type multi-scan
_exptl_absorpt_process_details '(SADABS; Bruker, 2002)'
_exptl_crystal_colour green
_exptl_crystal_density_diffrn 2.137
_exptl_crystal_density_method 'not measured'
_exptl_crystal_description block
_exptl_crystal_F_000 410
_exptl_crystal_size_max 0.33
_exptl_crystal_size_mid 0.31
_exptl_crystal_size_min 0.25
_refine_diff_density_max 0.532
_refine_diff_density_min -0.753
_refine_ls_extinction_method none
_refine_ls_goodness_of_fit_ref 0.990
_refine_ls_hydrogen_treatment constr
_refine_ls_matrix_type full
_refine_ls_number_parameters 190
_refine_ls_number_reflns 3114
_refine_ls_number_restraints 0
_refine_ls_restrained_S_all 0.990
_refine_ls_R_factor_all 0.0442
_refine_ls_R_factor_gt 0.0339
_refine_ls_shift/su_max 0.001
_refine_ls_shift/su_mean 0.000
_refine_ls_structure_factor_coef Fsqd
_refine_ls_weighting_details 'calc w=1/[\s^2^(Fo^2^)+(0.0438P)^2^] where P=(Fo^2^+2Fc^2^)/3'
_refine_ls_weighting_scheme calc
_refine_ls_wR_factor_gt 0.0793
_refine_ls_wR_factor_ref 0.0836
_reflns_number_gt 2553
_reflns_number_total 3114
_reflns_threshold_expression I>2\s(I)
_cod_data_source_file hy2113.cif
_cod_data_source_block I
_cod_database_code 2217558
_cod_database_fobs_code 2217558

loop_
_symmetry_equiv_pos_as_xyz
'x, y, z'
'-x, -y, -z'

loop_
_atom_site_type_symbol
_atom_site_label
_atom_site_fract_x
_atom_site_fract_y
_atom_site_fract_z
_atom_site_U_iso_or_equiv
_atom_site_adp_type
_atom_site_calc_flag
_atom_site_refinement_flags
_atom_site_occupancy
Cu Cu1 0.59216(4) 0.14236(4) 0.28662(3) 0.01368(10) Uani d . 1
V V1 0.87679(6) 0.39002(6) 0.34998(5) 0.01604(12) Uani d . 1
V V2 0.73879(6) 0.72867(6) 0.47736(5) 0.01495(12) Uani d . 1
O O1 0.7741(3) 0.2421(3) 0.3367(2) 0.0249(5) Uani d . 1
O O2 0.9198(3) 0.5062(3) 0.1993(2) 0.0359(6) Uani d . 1
O O3 0.7425(3) 0.5317(3) 0.4394(2) 0.0259(5) Uani d . 1
O O4 0.5705(3) 0.7685(3) 0.5748(2) 0.0270(5) Uani d . 1
O O5 0.9278(3) 0.7084(3) 0.5595(2) 0.0285(5) Uani d . 1
O O6 0.7286(3) 0.8942(3) 0.3363(2) 0.0247(5) Uani d . 1
N N1 0.5900(3) 0.2590(3) 0.0777(2) 0.0191(5) Uani d . 1
N N2 0.3794(3) 0.0700(3) 0.2320(2) 0.0202(5) Uani d . 1
C C1 0.7065(4) 0.3461(4) 0.0041(3) 0.0242(6) Uani d . 1
H H1 0.7903 0.3671 0.0489 0.029 Uiso calc R 1
C C2 0.7057(4) 0.4056(4) -0.1364(3) 0.0300(7) Uani d . 1
H H2 0.7869 0.4667 -0.1848 0.036 Uiso calc R 1
C C3 0.5828(4) 0.3731(4) -0.2037(3) 0.0270(7) Uani d . 1
H H3 0.5811 0.4107 -0.2980 0.032 Uiso calc R 1
C C4 0.4620(4) 0.2835(4) -0.1289(3) 0.0232(6) Uani d . 1
H H4 0.3787 0.2594 -0.1722 0.028 Uiso calc R 1
C C5 0.4675(4) 0.2303(4) 0.0120(3) 0.0192(6) Uani d . 1
C C6 0.3397(4) 0.1390(4) 0.1003(3) 0.0187(6) Uani d . 1
C C7 0.1878(4) 0.1270(4) 0.0534(3) 0.0288(7) Uani d . 1
H H7 0.1610 0.1775 -0.0372 0.035 Uiso calc R 1
C C8 0.0781(4) 0.0386(4) 0.1448(4) 0.0309(7) Uani d . 1
H H8 -0.0237 0.0290 0.1160 0.037 Uiso calc R 1
C C9 0.1209(4) -0.0351(4) 0.2786(3) 0.0274(7) Uani d . 1
H H9 0.0492 -0.0962 0.3409 0.033 Uiso calc R 1
C C10 0.2718(4) -0.0166(4) 0.3187(3) 0.0247(6) Uani d . 1
H H10 0.3001 -0.0660 0.4091 0.030 Uiso calc R 1

loop_
_atom_site_aniso_label
_atom_site_aniso_U_11
_atom_site_aniso_U_22
_atom_site_aniso_U_33
_atom_site_aniso_U_12
_atom_site_aniso_U_13
_atom_site_aniso_U_23
Cu1 0.01353(17) 0.01631(18) 0.01260(17) -0.00306(12) -0.00204(12) -0.00563(13)
V1 0.0140(2) 0.0172(2) 0.0183(2) -0.00322(18) -0.00335(18) -0.00613(19)
V2 0.0127(2) 0.0155(2) 0.0177(2) -0.00107(17) -0.00215(18) -0.00696(18)
O1 0.0202(11) 0.0282(12) 0.0335(12) -0.0079(9) -0.0034(9) -0.0167(10)
O2 0.0332(14) 0.0428(14) 0.0249(12) -0.0122(11) -0.0004(10) 0.0031(11)
O3 0.0243(12) 0.0225(11) 0.0346(13) -0.0036(9) 0.0016(10) -0.0154(10)
O4 0.0201(11) 0.0366(13) 0.0301(12) -0.0050(9) 0.0047(9) -0.0201(10)
O5 0.0228(12) 0.0308(12) 0.0346(13) -0.0013(9) -0.0112(10) -0.0128(10)
O6 0.0245(11) 0.0204(11) 0.0266(11) -0.0018(9) -0.0051(9) -0.0034(9)
N1 0.0195(12) 0.0206(12) 0.0179(12) -0.0040(10) -0.0029(10) -0.0059(10)
N2 0.0225(13) 0.0233(13) 0.0178(12) -0.0065(10) -0.0011(10) -0.0088(10)
C1 0.0211(15) 0.0252(16) 0.0269(16) -0.0057(12) -0.0012(12) -0.0077(13)
C2 0.0264(17) 0.0326(18) 0.0299(17) -0.0117(14) 0.0065(14) -0.0058(14)
C3 0.0328(18) 0.0269(16) 0.0177(15) -0.0036(13) -0.0008(13) -0.0027(12)
C4 0.0261(16) 0.0256(16) 0.0199(15) -0.0037(12) -0.0050(12) -0.0090(12)
C5 0.0181(14) 0.0190(14) 0.0211(14) -0.0013(11) -0.0044(11) -0.0072(11)
C6 0.0188(14) 0.0207(14) 0.0188(14) -0.0048(11) -0.0023(11) -0.0078(11)
C7 0.0270(17) 0.0350(18) 0.0252(16) -0.0084(14) -0.0101(13) -0.0056(14)
C8 0.0204(16) 0.0381(19) 0.0376(19) -0.0095(14) -0.0062(14) -0.0118(15)
C9 0.0242(16) 0.0299(17) 0.0318(18) -0.0129(13) 0.0058(13) -0.0110(14)
C10 0.0263(17) 0.0295(17) 0.0192(14) -0.0094(13) 0.0023(12) -0.0065(12)

loop_
_atom_type_symbol
_atom_type_description
_atom_type_scat_dispersion_real
_atom_type_scat_dispersion_imag
_atom_type_scat_source
C C 0.0033 0.0016 'International Tables Vol C Tables 4.2.6.8 and 6.1.1.4'
H H 0.0000 0.0000 'International Tables Vol C Tables 4.2.6.8 and 6.1.1.4'
N N 0.0061 0.0033 'International Tables Vol C Tables 4.2.6.8 and 6.1.1.4'
O O 0.0106 0.0060 'International Tables Vol C Tables 4.2.6.8 and 6.1.1.4'
V V 0.3005 0.5294 'International Tables Vol C Tables 4.2.6.8 and 6.1.1.4'
Cu Cu 0.3201 1.2651 'International Tables Vol C Tables 4.2.6.8 and 6.1.1.4'

loop_
_geom_angle_atom_site_label_1
_geom_angle_atom_site_label_2
_geom_angle_atom_site_label_3
_geom_angle_site_symmetry_1
_geom_angle_site_symmetry_3
_geom_angle
_geom_angle_publ_flag
O1 Cu1 O4 . 2_666 89.62(9) y
O1 Cu1 O6 . 1_545 94.53(9) y
O4 Cu1 O6 2_666 1_545 121.32(9) y
O1 Cu1 N1 . . 100.17(9) y
O4 Cu1 N1 2_666 . 124.55(9) y
O6 Cu1 N1 1_545 . 112.18(9) y
O1 Cu1 N2 . . 172.29(9) y
O4 Cu1 N2 2_666 . 85.25(9) y
O6 Cu1 N2 1_545 . 93.05(9) y
N1 Cu1 N2 . . 78.18(10) y
O2 V1 O1 . . 108.65(12) y
O2 V1 O5 . 2_766 109.43(12) y
O1 V1 O5 . 2_766 111.53(11) y
O2 V1 O3 . . 107.98(12) y
O1 V1 O3 . . 110.08(11) y
O5 V1 O3 2_766 . 109.09(10) y
O4 V2 O6 . . 107.88(11) ?
O4 V2 O5 . . 111.20(11) ?
O6 V2 O5 . . 108.55(11) ?
O4 V2 O3 . . 109.63(11) ?
O6 V2 O3 . . 111.29(11) ?
O5 V2 O3 . . 108.30(10) ?
V1 O1 Cu1 . . 159.01(14) ?
V2 O3 V1 . . 139.64(14) ?
V2 O4 Cu1 . 2_666 162.64(14) ?
V2 O5 V1 . 2_766 160.20(14) ?
V2 O6 Cu1 . 1_565 133.16(13) ?
C1 N1 C5 . . 118.7(3) ?
C1 N1 Cu1 . . 125.5(2) ?
C5 N1 Cu1 . . 115.6(2) ?
C10 N2 C6 . . 118.8(3) ?
C10 N2 Cu1 . . 125.7(2) ?
C6 N2 Cu1 . . 114.9(2) ?
N1 C1 C2 . . 122.1(3) ?
N1 C1 H1 . . 118.9 ?
C2 C1 H1 . . 118.9 ?
C3 C2 C1 . . 119.2(3) ?
C3 C2 H2 . . 120.4 ?
C1 C2 H2 . . 120.4 ?
C2 C3 C4 . . 119.1(3) ?
C2 C3 H3 . . 120.4 ?
C4 C3 H3 . . 120.4 ?
C3 C4 C5 . . 118.9(3) ?
C3 C4 H4 . . 120.6 ?
C5 C4 H4 . . 120.6 ?
N1 C5 C4 . . 121.9(3) ?
N1 C5 C6 . . 115.6(3) ?
C4 C5 C6 . . 122.5(3) ?
N2 C6 C7 . . 121.6(3) ?
N2 C6 C5 . . 114.8(2) ?
C7 C6 C5 . . 123.6(3) ?
C8 C7 C6 . . 118.6(3) ?
C8 C7 H7 . . 120.7 ?
C6 C7 H7 . . 120.7 ?
C9 C8 C7 . . 119.6(3) ?
C9 C8 H8 . . 120.2 ?
C7 C8 H8 . . 120.2 ?
C8 C9 C10 . . 118.9(3) ?
C8 C9 H9 . . 120.6 ?
C10 C9 H9 . . 120.6 ?
N2 C10 C9 . . 122.5(3) ?
N2 C10 H10 . . 118.7 ?
C9 C10 H10 . . 118.7 ?

loop_
_geom_bond_atom_site_label_1
_geom_bond_atom_site_label_2
_geom_bond_site_symmetry_2
_geom_bond_distance
_geom_bond_publ_flag
Cu1 O1 . 2.012(2) y
Cu1 O4 2_666 2.054(2) y
Cu1 O6 1_545 2.061(2) y
Cu1 N1 . 2.084(2) y
Cu1 N2 . 2.117(2) y
V1 O2 . 1.615(2) y
V1 O1 . 1.667(2) y
V1 O5 2_766 1.824(2) y
V1 O3 . 1.833(2) y
V2 O4 . 1.655(2) y
V2 O6 . 1.670(2) y
V2 O5 . 1.774(2) y
V2 O3 . 1.790(2) y
O4 Cu1 2_666 2.054(2) ?
O5 V1 2_766 1.824(2) ?
O6 Cu1 1_565 2.061(2) ?
N1 C1 . 1.346(4) ?
N1 C5 . 1.352(4) ?
N2 C10 . 1.344(4) ?
N2 C6 . 1.350(4) ?
C1 C2 . 1.387(4) ?
C1 H1 . 0.9300 ?
C2 C3 . 1.381(5) ?
C2 H2 . 0.9300 ?
C3 C4 . 1.388(5) ?
C3 H3 . 0.9300 ?
C4 C5 . 1.392(4) ?
C4 H4 . 0.9300 ?
C5 C6 . 1.488(4) ?
C6 C7 . 1.397(4) ?
C7 C8 . 1.384(5) ?
C7 H7 . 0.9300 ?
C8 C9 . 1.379(5) ?
C8 H8 . 0.9300 ?
C9 C10 . 1.379(4) ?
C9 H9 . 0.9300 ?
C10 H10 . 0.9300 ?

loop_
_geom_torsion_atom_site_label_1
_geom_torsion_atom_site_label_2
_geom_torsion_atom_site_label_3
_geom_torsion_atom_site_label_4
_geom_torsion_site_symmetry_1
_geom_torsion_site_symmetry_4
_geom_torsion
O2 V1 O1 Cu1 . . -60.3(4)
O5 V1 O1 Cu1 2_766 . 179.0(4)
O3 V1 O1 Cu1 . . 57.8(4)
O4 Cu1 O1 V1 2_666 . -68.8(4)
O6 Cu1 O1 V1 1_545 . 169.8(4)
N1 Cu1 O1 V1 . . 56.3(4)
O4 V2 O3 V1 . . -176.89(19)
O6 V2 O3 V1 . . 63.8(2)
O5 V2 O3 V1 . . -55.4(2)
O2 V1 O3 V2 . . -51.5(2)
O1 V1 O3 V2 . . -169.94(19)
O5 V1 O3 V2 2_766 . 67.4(2)
O6 V2 O4 Cu1 . 2_666 -84.8(5)
O5 V2 O4 Cu1 . 2_666 34.1(5)
O3 V2 O4 Cu1 . 2_666 153.8(4)
O4 V2 O5 V1 . 2_766 104.6(4)
O6 V2 O5 V1 . 2_766 -136.9(4)
O3 V2 O5 V1 . 2_766 -15.9(5)
O4 V2 O6 Cu1 . 1_565 17.23(19)
O5 V2 O6 Cu1 . 1_565 -103.38(17)
O3 V2 O6 Cu1 . 1_565 137.53(15)
O1 Cu1 N1 C1 . . 11.4(3)
O4 Cu1 N1 C1 2_666 . 108.1(2)
O6 Cu1 N1 C1 1_545 . -87.8(3)
N2 Cu1 N1 C1 . . -176.2(3)
O1 Cu1 N1 C5 . . -174.30(19)
O4 Cu1 N1 C5 2_666 . -77.7(2)
O6 Cu1 N1 C5 1_545 . 86.5(2)
N2 Cu1 N1 C5 . . -1.97(19)
O4 Cu1 N2 C10 2_666 . -48.2(3)
O6 Cu1 N2 C10 1_545 . 73.0(3)
N1 Cu1 N2 C10 . . -175.0(3)
O4 Cu1 N2 C6 2_666 . 122.4(2)
O6 Cu1 N2 C6 1_545 . -116.4(2)
N1 Cu1 N2 C6 . . -4.4(2)
C5 N1 C1 C2 . . -0.6(5)
Cu1 N1 C1 C2 . . 173.5(2)
N1 C1 C2 C3 . . -0.8(5)
C1 C2 C3 C4 . . 0.8(5)
C2 C3 C4 C5 . . 0.5(5)
C1 N1 C5 C4 . . 2.0(4)
Cu1 N1 C5 C4 . . -172.6(2)
C1 N1 C5 C6 . . -177.8(3)
Cu1 N1 C5 C6 . . 7.5(3)
C3 C4 C5 N1 . . -2.0(4)
C3 C4 C5 C6 . . 177.9(3)
C10 N2 C6 C7 . . 2.1(4)
Cu1 N2 C6 C7 . . -169.2(2)
C10 N2 C6 C5 . . -179.3(3)
Cu1 N2 C6 C5 . . 9.5(3)
N1 C5 C6 N2 . . -11.3(4)
C4 C5 C6 N2 . . 168.8(3)
N1 C5 C6 C7 . . 167.3(3)
C4 C5 C6 C7 . . -12.5(5)
N2 C6 C7 C8 . . -1.5(5)
C5 C6 C7 C8 . . 180.0(3)
C6 C7 C8 C9 . . 0.0(5)
C7 C8 C9 C10 . . 0.9(5)
C6 N2 C10 C9 . . -1.2(5)
Cu1 N2 C10 C9 . . 169.1(2)
C8 C9 C10 N2 . . -0.3(5)
